data_7106225
loop_
_publ_author_name
'Noboru Aoyagi'
'Kojiro Shimojo'
'Neil R. Brooks'
'Ryuji Nagaishi'
'Hirochika Naganawa'
'Kristof Van Hecke'
'Luc Van Meervelt'
'Koen Binnemans'
'Takaumi Kimura'

_publ_section_title
;
 Thermochromic properties of low-melting ionic uranyl isothiocyanate
 complexes
;
_journal_name_full Chem.Commun.
_journal_page_first 4490
_journal_paper_doi 10.1039/c0cc05550f
_journal_volume 47
_journal_year 2011
_chemical_formula_moiety 'C5 N5 O2 S5 U, 3(C6 H11 N2)'
_chemical_formula_sum 'C23 H33 N11 O2 S5 U'
_chemical_formula_weight 893.98
_chemical_name_systematic
;
?
;
_space_group_IT_number 9
_symmetry_cell_setting monoclinic
_symmetry_space_group_name_Hall 'C -2yc'
_symmetry_space_group_name_H-M 'C 1 c 1'
_atom_sites_solution_hydrogens geom
_atom_sites_solution_primary direct
_atom_sites_solution_secondary difmap
_audit_creation_method SHELXL-97
_cell_angle_alpha 90.00
_cell_angle_beta 97.081(4)
_cell_angle_gamma 90.00
_cell_formula_units_Z 4
_cell_length_a 17.6459(12)
_cell_length_b 12.6743(9)
_cell_length_c 15.7555(13)
_cell_measurement_reflns_used 5650
_cell_measurement_temperature 100(2)
_cell_measurement_theta_max 71.1
_cell_measurement_theta_min 4.31
_cell_volume 3496.8(4)
_computing_cell_refinement 'Bruker SAINT'
_computing_data_collection 'Bruker SMART'
_computing_data_reduction 'Bruker SAINT'
_computing_publication_material Platon
_computing_structure_refinement 'SHELXL-97 (Sheldrick, 1997)'
_computing_structure_solution 'SHELXS-97 (Sheldrick, 1990)'
_diffrn_ambient_temperature 100(2)
_diffrn_measured_fraction_theta_full 1.000
_diffrn_measured_fraction_theta_max 0.987
_diffrn_measurement_device_type 'SMART 6000'
_diffrn_measurement_method '\w and \f scans'
_diffrn_radiation_monochromator 'crossed G"\obel mirrors'
_diffrn_radiation_source 'fine-focus sealed tube'
_diffrn_radiation_type CuK\a
_diffrn_radiation_wavelength 1.54178
_diffrn_reflns_av_R_equivalents 0.0651
_diffrn_reflns_av_sigmaI/netI 0.0890
_diffrn_reflns_limit_h_max 21
_diffrn_reflns_limit_h_min -21
_diffrn_reflns_limit_k_max 15
_diffrn_reflns_limit_k_min -15
_diffrn_reflns_limit_l_max 19
_diffrn_reflns_limit_l_min -19
_diffrn_reflns_number 13956
_diffrn_reflns_theta_full 66.50
_diffrn_reflns_theta_max 71.08
_diffrn_reflns_theta_min 4.31
_exptl_absorpt_coefficient_mu 16.181
_exptl_absorpt_correction_T_max 0.239
_exptl_absorpt_correction_T_min 0.019
_exptl_absorpt_correction_type multi-scan
_exptl_absorpt_process_details 'Bruker SADABS'
_exptl_crystal_colour yellow
_exptl_crystal_density_diffrn 1.698
_exptl_crystal_density_meas ?
_exptl_crystal_density_method 'not measured'
_exptl_crystal_description needle
_exptl_crystal_F_000 1744
_exptl_crystal_size_max 0.7
_exptl_crystal_size_mid 0.16
_exptl_crystal_size_min 0.16
_refine_diff_density_max 1.679
_refine_diff_density_min -0.931
_refine_diff_density_rms 0.179
_refine_ls_abs_structure_details 'Flack H D (1983), Acta Cryst. A39, 876-881'
_refine_ls_abs_structure_Flack 0.518(19)
_refine_ls_extinction_method none
_refine_ls_goodness_of_fit_ref 1.021
_refine_ls_hydrogen_treatment constr
_refine_ls_matrix_type full
_refine_ls_number_parameters 435
_refine_ls_number_reflns 5800
_refine_ls_number_restraints 776
_refine_ls_restrained_S_all 0.977
_refine_ls_R_factor_all 0.0714
_refine_ls_R_factor_gt 0.0637
_refine_ls_shift/su_max 0.001
_refine_ls_shift/su_mean 0.000
_refine_ls_structure_factor_coef Fsqd
_refine_ls_weighting_details 'calc w=1/[\s^2^(Fo^2^)+(0.1185P)^2^+0.0000P] where P=(Fo^2^+2Fc^2^)/3'
_refine_ls_weighting_scheme calc
_refine_ls_wR_factor_gt 0.1681
_refine_ls_wR_factor_ref 0.1756
_reflns_number_gt 5000
_reflns_number_total 5800
_reflns_threshold_expression >2sigma(I)
_cod_data_source_file c0cc05550f.txt
_cod_data_source_block kb10
_cod_depositor_comments
;
The following automatic conversions were performed:

'_exptl_crystal_density_meas' value 'not measured' was changed to '?'
- the value is perceived as not measured.

Automatic conversion script
Id: cif_fix_values 3008 2015-01-20 13:52:24Z robertas 
;
_cod_original_sg_symbol_H-M 'C c'
_cod_database_code 7106225

loop_
_symmetry_equiv_pos_as_xyz
'x, y, z'
'x, -y, z+1/2'
'x+1/2, y+1/2, z'
'x+1/2, -y+1/2, z+1/2'

loop_
_atom_site_label
_atom_site_type_symbol
_atom_site_fract_x
_atom_site_fract_y
_atom_site_fract_z
_atom_site_U_iso_or_equiv
_atom_site_adp_type
_atom_site_occupancy
_atom_site_symmetry_multiplicity
_atom_site_calc_flag
_atom_site_refinement_flags
_atom_site_disorder_assembly
_atom_site_disorder_group
U1 U -0.3149(2) -0.44847(2) 0.8168(3) 0.05616(12) Uani 1 1 d DU . .
O1 O -0.2607(8) -0.4477(9) 0.7298(8) 0.0703(16) Uani 1 1 d DU A .
O2 O -0.3553(10) -0.4489(12) 0.9139(8) 0.0821(18) Uani 1 1 d DU A .
S1 S -0.5131(7) -0.6370(10) 0.6108(10) 0.086(2) Uani 0.483(12) 1 d PDU A 1
C1 C -0.4646(14) -0.558(2) 0.678(2) 0.073(2) Uani 0.483(12) 1 d PDU A 1
N1 N -0.4378(10) -0.4989(19) 0.7283(19) 0.0728(18) Uani 0.517(12) 1 d PDU A 1
S1' S -0.5502(5) -0.6025(9) 0.6159(9) 0.086(2) Uani 0.517(12) 1 d PDU A 2
C1' C -0.4843(8) -0.540(2) 0.6777(18) 0.073(2) Uani 0.517(12) 1 d PDU A 2
N1' N -0.4302(11) -0.515(3) 0.722(2) 0.0728(18) Uani 0.483(12) 1 d PDU A 2
S2 S -0.4550(10) -0.1049(10) 0.7776(17) 0.101(2) Uani 0.316(14) 1 d PDU A 1
C2 C -0.4157(17) -0.2182(17) 0.764(4) 0.071(2) Uani 0.316(14) 1 d PDU A 1
N2 N -0.3962(19) -0.3023(15) 0.750(2) 0.0692(18) Uani 0.316(14) 1 d PDU A 1
S2' S -0.4807(6) -0.1142(7) 0.7184(9) 0.101(2) Uani 0.684(14) 1 d PDU A 2
C2' C -0.4261(10) -0.2155(12) 0.743(2) 0.071(2) Uani 0.684(14) 1 d PDU A 2
N2' N -0.3891(12) -0.2876(12) 0.766(2) 0.0692(18) Uani 0.684(14) 1 d PDU A 2
S3 S -0.1061(7) -0.6235(9) 1.0218(7) 0.142(4) Uani 1 1 d DU A .
C3 C -0.1644(10) -0.5653(14) 0.9489(12) 0.084(4) Uani 1 1 d DU . .
N3 N -0.2021(9) -0.5226(14) 0.8947(11) 0.081(3) Uani 1 1 d DU A .
S4 S -0.1632(6) -0.1051(5) 0.9008(10) 0.144(4) Uani 1 1 d DU A .
C4 C -0.2075(9) -0.2158(9) 0.878(2) 0.088(4) Uani 1 1 d DU . .
N4 N -0.2420(10) -0.2925(10) 0.8652(17) 0.082(3) Uani 1 1 d DU A .
S5 S -0.2831(8) -0.8564(5) 0.8170(11) 0.121(3) Uani 0.605(19) 1 d PDU A 1
C5 C -0.2965(18) -0.7300(6) 0.823(3) 0.080(2) Uani 0.605(19) 1 d PDU A 1
N5 N -0.306(2) -0.6400(5) 0.823(3) 0.0736(19) Uani 0.605(19) 1 d PDU A 1
S5' S -0.3538(13) -0.8523(7) 0.7864(18) 0.121(3) Uani 0.395(19) 1 d PDU A 2
C5' C -0.336(3) -0.7276(11) 0.800(3) 0.080(2) Uani 0.395(19) 1 d PDU A 2
N5' N -0.327(3) -0.6394(8) 0.815(3) 0.0736(19) Uani 0.395(19) 1 d PDU A 2
N11 N -0.0368(8) -0.3160(8) 0.8434(7) 0.080(2) Uani 1 1 d DU . .
C12 C -0.0052(9) -0.2245(9) 0.8643(7) 0.074(2) Uani 1 1 d DU . .
H12 H 0.0014 -0.1700 0.8245 0.089 Uiso 1 1 calc R . .
N13 N 0.0161(8) -0.2173(9) 0.9465(8) 0.077(2) Uani 1 1 d DU . .
C14 C -0.0045(11) -0.3154(11) 0.9807(9) 0.083(3) Uani 1 1 d DU . .
H14 H 0.0030 -0.3352 1.0393 0.100 Uiso 1 1 calc R . .
C15 C -0.0348(11) -0.3720(11) 0.9193(10) 0.088(3) Uani 1 1 d DU . .
H15 H -0.0532 -0.4418 0.9245 0.105 Uiso 1 1 calc R . .
C16 C -0.0614(13) -0.3508(18) 0.7575(11) 0.100(5) Uani 1 1 d DU . .
H16A H -0.0854 -0.4204 0.7591 0.150 Uiso 1 1 calc R . .
H16B H -0.0172 -0.3553 0.7256 0.150 Uiso 1 1 calc R . .
H16C H -0.0984 -0.3003 0.7293 0.150 Uiso 1 1 calc R . .
C17 C 0.0472(9) -0.1276(12) 0.9950(12) 0.089(3) Uani 1 1 d DU . .
H17A H 0.0141 -0.1109 1.0396 0.107 Uiso 1 1 calc R . .
H17B H 0.0467 -0.0658 0.9565 0.107 Uiso 1 1 calc R . .
C18 C 0.1293(10) -0.1459(15) 1.0380(11) 0.083(4) Uani 1 1 d DU . .
H18A H 0.1472 -0.0828 1.0704 0.125 Uiso 1 1 calc R . .
H18B H 0.1627 -0.1601 0.9941 0.125 Uiso 1 1 calc R . .
H18C H 0.1301 -0.2063 1.0769 0.125 Uiso 1 1 calc R . .
N21 N 0.3260(9) -0.7916(9) 1.1419(9) 0.087(2) Uani 1 1 d DU . .
C22 C 0.3319(11) -0.7899(10) 1.2256(9) 0.090(2) Uani 1 1 d DU . .
H22 H 0.3221 -0.8488 1.2599 0.108 Uiso 1 1 calc R . .
N23 N 0.3529(9) -0.6969(9) 1.2561(8) 0.094(2) Uani 1 1 d DU . .
C24 C 0.3658(13) -0.6358(11) 1.1843(11) 0.098(3) Uani 1 1 d DU . .
H24 H 0.3818 -0.5643 1.1850 0.118 Uiso 1 1 calc R . .
C25 C 0.3520(12) -0.6938(11) 1.1185(11) 0.093(3) Uani 1 1 d DU . .
H25 H 0.3585 -0.6733 1.0618 0.112 Uiso 1 1 calc R . .
C26 C 0.3035(15) -0.8809(13) 1.0885(13) 0.103(5) Uani 1 1 d DU . .
H26A H 0.3035 -0.8613 1.0283 0.155 Uiso 1 1 calc R . .
H26B H 0.2521 -0.9034 1.0980 0.155 Uiso 1 1 calc R . .
H26C H 0.3395 -0.9390 1.1027 0.155 Uiso 1 1 calc R . .
C27 C 0.3623(10) -0.6644(15) 1.3441(11) 0.101(3) Uani 1 1 d DU . .
H27A H 0.3448 -0.7219 1.3794 0.121 Uiso 1 1 calc R . .
H27B H 0.3295 -0.6022 1.3503 0.121 Uiso 1 1 calc R . .
C28 C 0.4452(12) -0.636(2) 1.3781(15) 0.108(5) Uani 1 1 d DU . .
H28A H 0.4482 -0.6161 1.4385 0.162 Uiso 1 1 calc R . .
H28B H 0.4624 -0.5774 1.3450 0.162 Uiso 1 1 calc R . .
H28C H 0.4781 -0.6977 1.3726 0.162 Uiso 1 1 calc R . .
N31 N 0.2282(5) -0.4011(12) 1.1051(15) 0.1392(16) Uani 0.499(17) 1 d PDU B 1
C32 C 0.2131(6) -0.4499(14) 1.0317(14) 0.1394(15) Uani 0.499(17) 1 d PDU B 1
H32 H 0.2370 -0.4347 0.9823 0.167 Uiso 0.499(17) 1 calc PR B 1
N33 N 0.1617(7) -0.5209(13) 1.0350(13) 0.1392(15) Uani 0.499(17) 1 d PDU B 1
C34 C 0.1418(12) -0.5166(19) 1.1208(16) 0.1394(16) Uani 0.499(17) 1 d PDU B 1
H34 H 0.1050 -0.5594 1.1438 0.167 Uiso 0.499(17) 1 calc PR B 1
C35 C 0.1818(13) -0.446(2) 1.1596(16) 0.1391(17) Uani 0.499(17) 1 d PDU B 1
H35 H 0.1804 -0.4264 1.2176 0.167 Uiso 0.499(17) 1 calc PR B 1
C36 C 0.2839(12) -0.3174(19) 1.120(3) 0.147(4) Uani 0.499(17) 1 d PDU B 1
H36A H 0.2922 -0.3003 1.1807 0.220 Uiso 0.499(17) 1 calc PR B 1
H36B H 0.2651 -0.2547 1.0871 0.220 Uiso 0.499(17) 1 calc PR B 1
H36C H 0.3322 -0.3404 1.1007 0.220 Uiso 0.499(17) 1 calc PR B 1
C37 C 0.1254(16) -0.595(2) 0.974(2) 0.1397(19) Uani 0.499(17) 1 d PDU B 1
H37A H 0.1539 -0.5986 0.9235 0.168 Uiso 0.499(17) 1 calc PR B 1
H37B H 0.0727 -0.5715 0.9541 0.168 Uiso 0.499(17) 1 calc PR B 1
C38 C 0.124(3) -0.704(2) 1.016(3) 0.141(3) Uani 0.499(17) 1 d PDU B 1
H38A H 0.0970 -0.7542 0.9756 0.211 Uiso 0.499(17) 1 calc PR B 1
H38B H 0.0976 -0.6993 1.0672 0.211 Uiso 0.499(17) 1 calc PR B 1
H38C H 0.1765 -0.7287 1.0324 0.211 Uiso 0.499(17) 1 calc PR B 1
N31' N 0.2433(5) -0.4117(14) 1.0308(16) 0.1392(16) Uani 0.501(17) 1 d PDU B 2
C32' C 0.1963(6) -0.4834(15) 0.9933(15) 0.1394(15) Uani 0.501(17) 1 d PDU B 2
H32' H 0.1900 -0.4977 0.9337 0.167 Uiso 0.501(17) 1 calc PR B 2
N33' N 0.1602(7) -0.5312(14) 1.0478(15) 0.1392(15) Uani 0.501(17) 1 d PDU B 2
C34' C 0.1872(12) -0.485(2) 1.1288(16) 0.1394(16) Uani 0.501(17) 1 d PDU B 2
H34' H 0.1714 -0.5034 1.1823 0.167 Uiso 0.501(17) 1 calc PR B 2
C35' C 0.2352(13) -0.416(2) 1.1168(17) 0.1391(17) Uani 0.501(17) 1 d PDU B 2
H35' H 0.2619 -0.3728 1.1600 0.167 Uiso 0.501(17) 1 calc PR B 2
C36' C 0.2924(13) -0.344(2) 0.988(3) 0.147(4) Uani 0.501(17) 1 d PDU B 2
H36D H 0.3199 -0.2959 1.0298 0.220 Uiso 0.501(17) 1 calc PR B 2
H36E H 0.2615 -0.3030 0.9438 0.220 Uiso 0.501(17) 1 calc PR B 2
H36F H 0.3292 -0.3872 0.9617 0.220 Uiso 0.501(17) 1 calc PR B 2
C37' C 0.1037(12) -0.614(2) 1.044(2) 0.1397(19) Uani 0.501(17) 1 d PDU B 2
H37C H 0.0544 -0.5846 1.0568 0.168 Uiso 0.501(17) 1 calc PR B 2
H37D H 0.1202 -0.6692 1.0862 0.168 Uiso 0.501(17) 1 calc PR B 2
C38' C 0.094(3) -0.661(4) 0.953(3) 0.141(3) Uani 0.501(17) 1 d PDU B 2
H38D H 0.0537 -0.7149 0.9492 0.211 Uiso 0.501(17) 1 calc PR B 2
H38E H 0.1421 -0.6936 0.9420 0.211 Uiso 0.501(17) 1 calc PR B 2
H38F H 0.0798 -0.6053 0.9114 0.211 Uiso 0.501(17) 1 calc PR B 2

loop_
_atom_site_aniso_label
_atom_site_aniso_U_11
_atom_site_aniso_U_22
_atom_site_aniso_U_33
_atom_site_aniso_U_23
_atom_site_aniso_U_13
_atom_site_aniso_U_12
U1 0.05730(19) 0.05731(18) 0.0547(2) -0.0012(5) 0.01005(13) -0.0002(4)
O1 0.075(3) 0.067(4) 0.074(3) 0.018(3) 0.030(3) 0.007(2)
O2 0.092(4) 0.099(4) 0.060(2) -0.002(2) 0.024(2) -0.010(3)
S1 0.077(3) 0.070(4) 0.109(5) -0.031(3) -0.002(4) -0.011(3)
C1 0.068(3) 0.054(4) 0.094(4) -0.019(3) -0.002(3) -0.002(3)
N1 0.069(2) 0.053(3) 0.093(4) -0.019(3) -0.005(2) 0.003(3)
S1' 0.077(3) 0.070(4) 0.109(5) -0.031(3) -0.002(4) -0.011(3)
C1' 0.068(3) 0.054(4) 0.094(4) -0.019(3) -0.002(3) -0.002(3)
N1' 0.069(2) 0.053(3) 0.093(4) -0.019(3) -0.005(2) 0.003(3)
S2 0.096(4) 0.061(3) 0.140(6) -0.012(3) -0.011(4) 0.021(2)
C2 0.067(4) 0.052(3) 0.088(5) -0.015(3) -0.009(4) 0.002(3)
N2 0.068(3) 0.0530(17) 0.081(4) -0.016(3) -0.012(3) 0.002(2)
S2' 0.096(4) 0.061(3) 0.140(6) -0.012(3) -0.011(4) 0.021(2)
C2' 0.067(4) 0.052(3) 0.088(5) -0.015(3) -0.009(4) 0.002(3)
N2' 0.068(3) 0.0530(17) 0.081(4) -0.016(3) -0.012(3) 0.002(2)
S3 0.174(8) 0.123(6) 0.118(6) 0.035(5) -0.024(6) 0.061(6)
C3 0.090(6) 0.067(6) 0.089(7) 0.005(6) -0.015(5) 0.010(5)
N3 0.079(3) 0.063(3) 0.093(6) 0.013(5) -0.014(3) -0.002(3)
S4 0.156(7) 0.052(3) 0.210(10) 0.009(4) -0.033(7) -0.025(3)
C4 0.088(7) 0.051(4) 0.119(9) 0.009(6) -0.013(7) -0.006(4)
N4 0.078(5) 0.060(2) 0.098(7) 0.011(4) -0.026(4) -0.008(3)
S5 0.112(4) 0.0552(14) 0.192(9) 0.010(4) -0.001(6) -0.014(3)
C5 0.073(5) 0.0567(12) 0.108(5) 0.015(4) 0.005(4) -0.009(3)
N5 0.068(4) 0.0564(10) 0.095(5) 0.016(3) 0.008(4) -0.008(2)
S5' 0.112(4) 0.0552(14) 0.192(9) 0.010(4) -0.001(6) -0.014(3)
C5' 0.073(5) 0.0567(12) 0.108(5) 0.015(4) 0.005(4) -0.009(3)
N5' 0.068(4) 0.0564(10) 0.095(5) 0.016(3) 0.008(4) -0.008(2)
N11 0.077(5) 0.062(4) 0.098(3) -0.008(3) -0.003(5) 0.004(4)
C12 0.077(6) 0.059(4) 0.086(3) -0.006(3) 0.006(5) 0.006(4)
N13 0.080(5) 0.067(3) 0.084(4) -0.005(3) 0.012(4) -0.005(4)
C14 0.083(6) 0.072(4) 0.094(3) 0.004(3) 0.010(6) -0.006(5)
C15 0.081(6) 0.068(4) 0.111(4) 0.003(3) -0.002(6) -0.009(5)
C16 0.088(11) 0.093(9) 0.109(4) -0.019(6) -0.026(10) 0.005(9)
C17 0.097(6) 0.082(5) 0.090(6) -0.017(5) 0.017(6) -0.016(6)
C18 0.108(7) 0.090(9) 0.052(8) -0.001(7) 0.009(6) -0.022(7)
N21 0.096(6) 0.056(3) 0.121(3) 0.018(3) 0.065(5) 0.008(4)
C22 0.100(6) 0.061(3) 0.121(3) 0.013(3) 0.066(5) 0.009(5)
N23 0.102(5) 0.062(4) 0.132(3) 0.008(3) 0.064(4) 0.014(4)
C24 0.106(7) 0.059(4) 0.140(4) 0.015(3) 0.057(6) 0.007(5)
C25 0.102(7) 0.057(4) 0.131(3) 0.023(3) 0.059(6) 0.007(5)
C26 0.119(13) 0.071(6) 0.123(7) 0.020(6) 0.025(11) -0.007(8)
C27 0.106(5) 0.073(6) 0.136(3) 0.001(4) 0.059(6) 0.004(6)
C28 0.105(8) 0.087(11) 0.145(10) -0.005(10) 0.066(7) -0.005(10)
N31 0.084(3) 0.171(3) 0.167(2) -0.090(2) 0.034(3) 0.015(3)
C32 0.084(3) 0.173(3) 0.166(2) -0.089(2) 0.032(3) 0.014(3)
N33 0.083(3) 0.174(3) 0.165(2) -0.088(2) 0.030(3) 0.014(2)
C34 0.084(3) 0.172(3) 0.166(2) -0.088(3) 0.031(3) 0.014(3)
C35 0.084(3) 0.171(4) 0.167(2) -0.090(3) 0.033(3) 0.015(3)
C36 0.102(7) 0.175(8) 0.169(5) -0.090(6) 0.036(7) 0.004(5)
C37 0.083(4) 0.174(3) 0.165(3) -0.087(3) 0.030(4) 0.014(3)
C38 0.086(8) 0.176(4) 0.164(4) -0.087(4) 0.032(6) 0.008(7)
N31' 0.084(3) 0.171(3) 0.167(2) -0.090(2) 0.034(3) 0.015(3)
C32' 0.084(3) 0.173(3) 0.166(2) -0.089(2) 0.032(3) 0.014(3)
N33' 0.083(3) 0.174(3) 0.165(2) -0.088(2) 0.030(3) 0.014(2)
C34' 0.084(3) 0.172(3) 0.166(2) -0.088(3) 0.031(3) 0.014(3)
C35' 0.084(3) 0.171(4) 0.167(2) -0.090(3) 0.033(3) 0.015(3)
C36' 0.102(7) 0.175(8) 0.169(5) -0.090(6) 0.036(7) 0.004(5)
C37' 0.083(4) 0.174(3) 0.165(3) -0.087(3) 0.030(4) 0.014(3)
C38' 0.086(8) 0.176(4) 0.164(4) -0.087(4) 0.032(6) 0.008(7)

loop_
_atom_type_symbol
_atom_type_description
_atom_type_scat_dispersion_real
_atom_type_scat_dispersion_imag
_atom_type_scat_source
C C 0.0181 0.0091 'International Tables Vol C Tables 4.2.6.8 and 6.1.1.4'
H H 0.0000 0.0000 'International Tables Vol C Tables 4.2.6.8 and 6.1.1.4'
N N 0.0311 0.0180 'International Tables Vol C Tables 4.2.6.8 and 6.1.1.4'
O O 0.0492 0.0322 'International Tables Vol C Tables 4.2.6.8 and 6.1.1.4'
S S 0.3331 0.5567 'International Tables Vol C Tables 4.2.6.8 and 6.1.1.4'
U U -4.3638 13.4090 'International Tables Vol C Tables 4.2.6.8 and 6.1.1.4'

loop_
_geom_angle_atom_site_label_1
_geom_angle_atom_site_label_2
_geom_angle_atom_site_label_3
_geom_angle
_geom_angle_site_symmetry_1
_geom_angle_site_symmetry_3
_geom_angle_publ_flag
O2 U1 O1 171.2(9) . . ?
O2 U1 N3 87.4(8) . . ?
O1 U1 N3 84.6(7) . . ?
O2 U1 N4 89.2(9) . . ?
O1 U1 N4 85.6(8) . . ?
N3 U1 N4 77.5(6) . . ?
O2 U1 N5' 87.6(13) . . ?
O1 U1 N5' 93.2(13) . . ?
N3 U1 N5' 71.5(14) . . ?
N4 U1 N5' 149.0(13) . . ?
O2 U1 N5 89.5(11) . . ?
O1 U1 N5 89.9(11) . . ?
N3 U1 N5 62.7(10) . . ?
N4 U1 N5 140.3(10) . . ?
N5' U1 N5 9.1(8) . . ?
O2 U1 N2 95.4(11) . . ?
O1 U1 N2 90.4(10) . . ?
N3 U1 N2 154.8(9) . . ?
N4 U1 N2 77.4(8) . . ?
N5' U1 N2 133.5(14) . . ?
N5 U1 N2 142.2(11) . . ?
O2 U1 N2' 91.7(10) . . ?
O1 U1 N2' 93.3(9) . . ?
N3 U1 N2' 148.5(7) . . ?
N4 U1 N2' 71.0(4) . . ?
N5' U1 N2' 139.9(14) . . ?
N5 U1 N2' 148.7(10) . . ?
N2 U1 N2' 7.3(8) . . ?
O2 U1 N1 93.8(10) . . ?
O1 U1 N1 94.8(9) . . ?
N3 U1 N1 142.2(8) . . ?
N4 U1 N1 140.2(8) . . ?
N5' U1 N1 70.7(14) . . ?
N5 U1 N1 79.5(11) . . ?
N2 U1 N1 62.8(9) . . ?
N2' U1 N1 69.3(8) . . ?
O2 U1 N1' 97.6(11) . . ?
O1 U1 N1' 90.8(10) . . ?
N3 U1 N1' 137.1(7) . . ?
N4 U1 N1' 144.7(10) . . ?
N5' U1 N1' 66.2(16) . . ?
N5 U1 N1' 74.7(13) . . ?
N2 U1 N1' 67.5(11) . . ?
N2' U1 N1' 74.2(10) . . ?
N1 U1 N1' 6.2(9) . . ?
N1 C1 S1 172(3) . . ?
C1 N1 U1 143.4(18) . . ?
N1' C1' S1' 167(2) . . ?
C1' N1' U1 177(3) . . ?
N2 C2 S2 172(3) . . ?
C2 N2 U1 141(3) . . ?
N2' C2' S2' 176(4) . . ?
C2' N2' U1 177(2) . . ?
N3 C3 S3 176(2) . . ?
C3 N3 U1 158.7(19) . . ?
N4 C4 S4 176(3) . . ?
C4 N4 U1 172(3) . . ?
N5 C5 S5 177(4) . . ?
C5 N5 U1 174(4) . . ?
N5' C5' S5' 174(5) . . ?
C5' N5' U1 168(4) . . ?
C12 N11 C15 105.7(10) . . ?
C12 N11 C16 125.2(12) . . ?
C15 N11 C16 128.8(12) . . ?
N13 C12 N11 111.9(10) . . ?
C12 N13 C14 105.0(10) . . ?
C12 N13 C17 128.7(11) . . ?
C14 N13 C17 126.1(11) . . ?
C15 C14 N13 108.0(12) . . ?
C14 C15 N11 109.4(12) . . ?
N13 C17 C18 113.0(12) . . ?
C22 N21 C25 105.3(11) . . ?
C22 N21 C26 125.8(12) . . ?
C25 N21 C26 128.7(13) . . ?
N23 C22 N21 111.6(11) . . ?
C22 N23 C24 105.4(11) . . ?
C22 N23 C27 127.4(12) . . ?
C24 N23 C27 127.2(12) . . ?
C25 C24 N23 107.7(12) . . ?
C24 C25 N21 109.7(13) . . ?
N23 C27 C28 113.2(14) . . ?
C32 N31 C35 106.3(15) . . ?
C32 N31 C36 123(2) . . ?
C35 N31 C36 131(2) . . ?
N33 C32 N31 111.4(16) . . ?
C32 N33 C37 134(2) . . ?
C32 N33 C34 105.5(15) . . ?
C37 N33 C34 120.9(19) . . ?
C35 C34 N33 107.3(18) . . ?
C34 C35 N31 109.6(19) . . ?
N33 C37 C38 109(2) . . ?
C32' N31' C35' 106.2(16) . . ?
C32' N31' C36' 125(2) . . ?
C35' N31' C36' 128(2) . . ?
N33' C32' N31' 111.2(17) . . ?
C32' N33' C34' 105.3(15) . . ?
C32' N33' C37' 135.3(19) . . ?
C34' N33' C37' 119.4(19) . . ?
C35' C34' N33' 108.1(19) . . ?
C34' C35' N31' 109(2) . . ?
N33' C37' C38' 109(2) . . ?

loop_
_geom_bond_atom_site_label_1
_geom_bond_atom_site_label_2
_geom_bond_distance
_geom_bond_site_symmetry_2
_geom_bond_publ_flag
U1 O2 1.765(9) . ?
U1 O1 1.766(8) . ?
U1 N3 2.398(11) . ?
U1 N4 2.429(9) . ?
U1 N5' 2.429(8) . ?
U1 N5 2.434(6) . ?
U1 N2 2.494(12) . ?
U1 N2' 2.503(9) . ?
U1 N1 2.513(10) . ?
U1 N1' 2.520(9) . ?
S1 C1 1.621(5) . ?
C1 N1 1.150(5) . ?
S1' C1' 1.625(5) . ?
C1' N1' 1.154(5) . ?
S2 C2 1.620(5) . ?
C2 N2 1.149(5) . ?
S2' C2' 1.623(4) . ?
C2' N2' 1.152(4) . ?
S3 C3 1.62(2) . ?
C3 N3 1.15(3) . ?
S4 C4 1.625(16) . ?
C4 N4 1.15(2) . ?
S5 C5 1.623(4) . ?
C5 N5 1.153(4) . ?
S5' C5' 1.621(5) . ?
C5' N5' 1.151(5) . ?
N11 C12 1.310(14) . ?
N11 C15 1.387(15) . ?
N11 C16 1.439(16) . ?
C12 N13 1.306(13) . ?
N13 C14 1.421(15) . ?
N13 C17 1.440(15) . ?
C14 C15 1.268(18) . ?
C17 C18 1.539(19) . ?
N21 C22 1.310(15) . ?
N21 C25 1.388(15) . ?
N21 C26 1.437(17) . ?
C22 N23 1.309(14) . ?
N23 C24 1.413(16) . ?
N23 C27 1.436(16) . ?
C24 C25 1.269(19) . ?
C27 C28 1.54(2) . ?
N31 C32 1.311(19) . ?
N31 C35 1.38(2) . ?
N31 C36 1.44(2) . ?
C32 N33 1.282(17) . ?
N33 C37 1.44(2) . ?
N33 C34 1.44(2) . ?
C34 C35 1.25(2) . ?
C37 C38 1.54(2) . ?
N31' C32' 1.320(18) . ?
N31' C35' 1.38(2) . ?
N31' C36' 1.44(2) . ?
C32' N33' 1.282(18) . ?
N33' C34' 1.43(2) . ?
N33' C37' 1.44(2) . ?
C34' C35' 1.25(2) . ?
C37' C38' 1.53(2) . ?
